data_7001199
loop_
_publ_author_name
'Dewhurst, Rian D.'
'Hill, Anthony F.'
'Willis, Anthony C.'

_publ_section_title
;
 Iridium tricarbido complexes via transmetallation with
 tricarbidomercurials
;
_journal_issue 18
_journal_name_full 'Dalton Transactions'
_journal_page_first 3384
_journal_page_last 3387
_journal_paper_doi 10.1039/b900205g
_journal_year 2009
_chemical_compound_source
;
?
;
_chemical_formula_moiety ' C77 H74 B2 Cl Hg Ir N12 O5 P2 W2 , 2(C5 H12)'
_chemical_formula_sum 'C87 H98 B2 Cl Hg Ir N12 O5 P2 W2'
_chemical_formula_weight 2271.35
_chemical_name_systematic
;
?
;
_space_group_IT_number 2
_symmetry_cell_setting triclinic
_symmetry_space_group_name_Hall '-P 1'
_symmetry_space_group_name_H-M 'P -1'
_atom_sites_solution_hydrogens geom
_atom_sites_solution_primary direct
_audit_creation_date 05-17-05
_audit_creation_method CRYSTALS_ver_12-03-99
_audit_update_record
;
2005-05-17 - Report on C87 H98 B2 Cl Hg Ir N12 O5 P2 W2
by Anthony C. Willis
for Anthony F. Hill and Rian Dewhurst

2005-05-17- passes checkcif tests with minor warnings
2009-01-29 - modify cif for referee
;
_cell_angle_alpha 81.4328(17)
_cell_angle_beta 72.8924(16)
_cell_angle_gamma 69.1166(12)
_cell_formula_units_Z 1
_cell_length_a 11.4118(4)
_cell_length_b 13.3666(4)
_cell_length_c 15.9096(3)
_cell_measurement_reflns_used 70955
_cell_measurement_temperature 200
_cell_measurement_theta_max 27
_cell_measurement_theta_min 1
_cell_volume 2164.41(11)
_computing_cell_refinement
;
Denzo/Scalepack (Otwinowski & Minor, 1996)
;
_computing_data_collection
;
COLLECT (Nonius BV, 1997)
;
_computing_data_reduction
;
Denzo/Scalepack (Otwinowski & Minor, 1996)
;
_computing_molecular_graphics
;
ORTEP-II (Johnson 1976) in teXsan (MSC, 1992-1997)
;
_computing_publication_material
;
CRYSTALS (Watkin et al 2003)
;
_computing_structure_refinement
;
CRYSTALS (Watkin et al 2003)
;
_computing_structure_solution
;
SIR92 (Altomare et al, 1994)
;
_diffrn_ambient_temperature 200
_diffrn_measured_fraction_theta_full 0.997
_diffrn_measured_fraction_theta_max 0.997
_diffrn_measurement_device_type
;
Nonius Kappa CCD
;
_diffrn_measurement_method ' \f and \w scans with CCD '
_diffrn_radiation_monochromator graphite
_diffrn_radiation_type 'Mo K\a'
_diffrn_radiation_wavelength 0.71073
_diffrn_reflns_av_R_equivalents 0.07
_diffrn_reflns_limit_h_max 14
_diffrn_reflns_limit_h_min -14
_diffrn_reflns_limit_k_max 17
_diffrn_reflns_limit_k_min -17
_diffrn_reflns_limit_l_max 20
_diffrn_reflns_limit_l_min -19
_diffrn_reflns_number 45949
_diffrn_reflns_theta_full 27.547
_diffrn_reflns_theta_max 27.5
_diffrn_reflns_theta_min 1.341
_diffrn_standards_decay_% 0.00
_diffrn_standards_interval_count 0
_diffrn_standards_interval_time 0
_diffrn_standards_number 0
_exptl_absorpt_coefficient_mu 6.074
_exptl_absorpt_correction_T_max 0.601
_exptl_absorpt_correction_T_min 0.230
_exptl_absorpt_correction_type integration
_exptl_absorpt_process_details
;
via Gaussian method (Coppens, 1970) implemented in maXus (2000)
;
_exptl_crystal_colour ' red '
_exptl_crystal_density_diffrn 1.742
_exptl_crystal_density_method 'not measured'
_exptl_crystal_description ' plate '
_exptl_crystal_F_000 1106
_exptl_crystal_size_max 0.40
_exptl_crystal_size_mid 0.20
_exptl_crystal_size_min 0.08
_refine_diff_density_max 1.57
_refine_diff_density_min -1.56
_refine_ls_extinction_coef 90(10)
_refine_ls_extinction_method 'Larson 1970 Crystallographic Computing eq 22'
_refine_ls_goodness_of_fit_ref 1.0852
_refine_ls_hydrogen_treatment noref
_refine_ls_matrix_type full
_refine_ls_number_parameters 526
_refine_ls_number_reflns 6453
_refine_ls_number_restraints 40
_refine_ls_R_factor_all 0.0568
_refine_ls_R_factor_gt 0.0325
_refine_ls_shift/su_max 0.017
_refine_ls_structure_factor_coef F
_refine_ls_weighting_details
;
Method, part 1, Chebychev polynomial, (Watkin, 1994, Prince, 1982)
[weight] = 1.0/[A~0~*T~0~(x)+A~1~*T~1~(x) ... +A~n-1~]*T~n-1~(x)]
where A~i~ are the Chebychev coefficients listed below and x= Fcalc/Fmax
Method = Robust Weighting (Prince, 1982)
W = [weight] * [1-(deltaF/6*sigmaF)^2^]^2^
A~i~ are:
1.33 -0.0617 1.07
;
_refine_ls_weighting_scheme calc
_refine_ls_wR_factor_all 0.0444
_refine_ls_wR_factor_gt 0.0369
_refine_ls_wR_factor_ref 0.0369
_reflns_limit_h_max 14
_reflns_limit_h_min -13
_reflns_limit_k_max 17
_reflns_limit_k_min -17
_reflns_limit_l_max 20
_reflns_limit_l_min 0
_reflns_number_gt 6453
_reflns_number_total 9962
_reflns_threshold_expression I>3.00u(I)
_cod_data_source_file b900205g.txt
_cod_data_source_block rian20a
_cod_depositor_comments
;
The following automatic conversions were performed:
'_symmetry_cell_setting' value 'Triclinic' changed to 'triclinic'
according to '/home/saulius/struct/CIF-dictionaries/cif_core.dic'
dictionary named 'cif_core.dic' version 2.4.1 from 2010-06-29.

Automatic conversion script
Id: cif_fix_enum 1527 2010-12-29 10:47:43Z saulius 
;
_cod_original_sg_symbol_H-M 'P -1 '
_cod_original_formula_sum ' C87 H98 B2 Cl Hg Ir N12 O5 P2 W2 '
_cod_database_code 7001199

loop_
_symmetry_equiv_pos_as_xyz
x,y,z
-x,-y,-z

loop_
_atom_site_label
_atom_site_type_symbol
_atom_site_fract_x
_atom_site_fract_y
_atom_site_fract_z
_atom_site_U_iso_or_equiv
_atom_site_occupancy
_atom_site_adp_type
_atom_site_refinement_flags_posn
_atom_site_refinement_flags_adp
_atom_site_refinement_flags_occupancy
_atom_site_disorder_assembly
_atom_site_disorder_group
_atom_site_attached_hydrogens
Hg1 Hg 0.29378(8) 0.63951(5) 0.51354(6) 0.0408 0.5000 Uani . U . . . .
Ir1 Ir 0.51740(18) 0.4902(2) 0.4994(2) 0.0293 0.5000 Uani D . . . . .
W1 W 0.63645(2) 0.655772(16) 0.090252(12) 0.0294 1.0000 Uani . . . . . .
Cl1 Cl 0.0908(5) 0.7783(4) 0.5291(4) 0.0935 0.5000 Uani . . . . . .
P1 P 0.57522(14) 0.62233(11) 0.54425(8) 0.0339 1.0000 Uani . . . . . .
O4 O 0.7937(11) 0.3232(9) 0.4778(9) 0.0745 0.5000 Uani D U . . . .
O5 O 0.3491(4) 0.6732(4) 0.1068(3) 0.0548 1.0000 Uani . . . . . .
O6 O 0.6998(5) 0.4123(3) 0.0612(3) 0.0527 1.0000 Uani . . . . . .
N11 N 0.6879(4) 0.7090(3) -0.0546(3) 0.0323 1.0000 Uani . . . . . .
N12 N 0.7667(4) 0.7715(3) -0.0820(3) 0.0331 1.0000 Uani . . . . . .
N21 N 0.8385(4) 0.6484(4) 0.0747(3) 0.0340 1.0000 Uani . . . . . .
N22 N 0.8791(4) 0.7343(4) 0.0387(3) 0.0340 1.0000 Uani . . . . . .
N31 N 0.5919(4) 0.8288(3) 0.1046(3) 0.0339 1.0000 Uani . . . . . .
N32 N 0.6675(4) 0.8847(3) 0.0496(3) 0.0331 1.0000 Uani . . . . . .
C1 C 0.5993(5) 0.6130(4) 0.2075(4) 0.0350 1.0000 Uani . . . . . .
C2 C 0.5687(5) 0.5807(5) 0.2951(4) 0.0379 1.0000 Uani . . . . . .
C3 C 0.5456(6) 0.5523(5) 0.3722(3) 0.0392 1.0000 Uani . . . . . .
C4 C 0.690(2) 0.3842(19) 0.488(2) 0.0408 0.5000 Uani D . . . . .
C5 C 0.4537(6) 0.6702(5) 0.0986(3) 0.0390 1.0000 Uani . . . . . .
C6 C 0.6803(5) 0.5011(5) 0.0684(4) 0.0409 1.0000 Uani . . . . . .
C13 C 0.8019(5) 0.7812(5) -0.1718(3) 0.0379 1.0000 Uani . . . . . .
C14 C 0.7445(6) 0.7238(5) -0.2023(3) 0.0409 1.0000 Uani . . . . . .
C15 C 0.6747(5) 0.6799(4) -0.1283(4) 0.0379 1.0000 Uani . . . . . .
C16 C 0.8889(7) 0.8427(6) -0.2225(5) 0.0570 1.0000 Uani . . . . . .
C17 C 0.5948(7) 0.6114(5) -0.1237(4) 0.0481 1.0000 Uani . . . . . .
C23 C 0.9965(5) 0.7199(5) 0.0517(4) 0.0406 1.0000 Uani . . . . . .
C24 C 1.0328(5) 0.6221(5) 0.0961(4) 0.0382 1.0000 Uani . . . . . .
C25 C 0.9342(5) 0.5794(4) 0.1092(3) 0.0362 1.0000 Uani . . . . . .
C26 C 1.0653(6) 0.8001(6) 0.0208(5) 0.0527 1.0000 Uani . . . . . .
C27 C 0.9281(6) 0.4731(5) 0.1519(4) 0.0484 1.0000 Uani . . . . . .
C33 C 0.6117(6) 0.9905(4) 0.0651(4) 0.0400 1.0000 Uani . . . . . .
C34 C 0.4997(6) 1.0033(5) 0.1304(4) 0.0451 1.0000 Uani . . . . . .
C35 C 0.4897(5) 0.9007(5) 0.1554(4) 0.0396 1.0000 Uani . . . . . .
C36 C 0.6693(8) 1.0716(5) 0.0160(5) 0.0534 1.0000 Uani . . . . . .
C37 C 0.3858(7) 0.8702(6) 0.2240(5) 0.0532 1.0000 Uani . . . . . .
C111 C 0.6128(6) 0.7166(5) 0.4543(4) 0.0394 1.0000 Uani . . . . . .
C112 C 0.7217(6) 0.6788(5) 0.3839(4) 0.0459 1.0000 Uani . . . . . .
C113 C 0.7505(7) 0.7446(6) 0.3109(4) 0.0544 1.0000 Uani . . . . . .
C114 C 0.6670(8) 0.8491(6) 0.3072(5) 0.0634 1.0000 Uani . . . . . .
C115 C 0.5577(8) 0.8859(6) 0.3753(6) 0.0687 1.0000 Uani . . . . . .
C116 C 0.5306(7) 0.8198(6) 0.4487(5) 0.0529 1.0000 Uani . . . . . .
C121 C 0.7208(6) 0.5629(5) 0.5855(4) 0.0410 1.0000 Uani . . . . . .
C122 C 0.7270(6) 0.4772(6) 0.6472(4) 0.0501 1.0000 Uani . . . . . .
C123 C 0.8299(7) 0.4378(7) 0.6850(5) 0.0616 1.0000 Uani . . . . . .
C124 C 0.9263(7) 0.4813(7) 0.6629(5) 0.0642 1.0000 Uani . . . . . .
C125 C 0.9228(7) 0.5675(7) 0.6012(5) 0.0602 1.0000 Uani . . . . . .
C126 C 0.8196(6) 0.6080(6) 0.5628(5) 0.0508 1.0000 Uani . . . . . .
C131 C 0.4654(5) 0.7061(4) 0.6353(4) 0.0375 1.0000 Uani . . . . . .
C132 C 0.3506(6) 0.6919(5) 0.6871(4) 0.0440 1.0000 Uani . . . . . .
C133 C 0.2753(7) 0.7547(6) 0.7576(4) 0.0574 1.0000 Uani . . . . . .
C134 C 0.3120(8) 0.8348(6) 0.7761(4) 0.0599 1.0000 Uani . . . . . .
C135 C 0.4267(8) 0.8494(6) 0.7269(5) 0.0590 1.0000 Uani . . . . . .
C136 C 0.5058(7) 0.7845(5) 0.6573(4) 0.0492 1.0000 Uani . . . . . .
C501 C 0.7873(17) 0.9236(13) 0.5445(13) 0.1505 1.0000 Uani D U . . . .
C502 C 0.789(2) 0.9422(17) 0.4560(15) 0.1935 1.0000 Uani D U . . . .
C503 C 0.870(2) 1.0085(16) 0.3985(14) 0.1885 1.0000 Uani D U . . . .
C504 C 0.983(2) 0.9074(18) 0.3548(15) 0.2123 1.0000 Uani D U . . . .
C505 C 0.9868(15) 0.9083(13) 0.2622(13) 0.1556 1.0000 Uani D U . . . .
B1 B 0.7962(6) 0.8240(5) -0.0138(4) 0.0341 1.0000 Uani . . . . . .
H1 H 0.8439 0.8748 -0.0441 0.0430 1.0000 Uiso R . . . . .
H141 H 0.7517 0.7154 -0.2652 0.0466 1.0000 Uiso R . . . . .
H161 H 0.9013 0.8389 -0.2870 0.0651 1.0000 Uiso R . . . . .
H162 H 0.8487 0.9193 -0.2061 0.0651 1.0000 Uiso R . . . . .
H163 H 0.9750 0.8112 -0.2084 0.0651 1.0000 Uiso R . . . . .
H171 H 0.5972 0.5989 -0.1847 0.0613 1.0000 Uiso R . . . . .
H172 H 0.5031 0.6482 -0.0908 0.0613 1.0000 Uiso R . . . . .
H173 H 0.6305 0.5411 -0.0927 0.0613 1.0000 Uiso R . . . . .
H241 H 1.1150 0.5882 0.1152 0.0454 1.0000 Uiso R . . . . .
H261 H 1.1497 0.7731 0.0374 0.0674 1.0000 Uiso R . . . . .
H262 H 1.0101 0.8696 0.0489 0.0674 1.0000 Uiso R . . . . .
H263 H 1.0824 0.8113 -0.0446 0.0674 1.0000 Uiso R . . . . .
H271 H 1.0079 0.4346 0.1730 0.0580 1.0000 Uiso R . . . . .
H272 H 0.8495 0.4843 0.2031 0.0580 1.0000 Uiso R . . . . .
H273 H 0.9228 0.4293 0.1082 0.0580 1.0000 Uiso R . . . . .
H341 H 0.4368 1.0725 0.1557 0.0544 1.0000 Uiso R . . . . .
H361 H 0.6126 1.1442 0.0379 0.0688 1.0000 Uiso R . . . . .
H362 H 0.7575 1.0549 0.0250 0.0688 1.0000 Uiso R . . . . .
H363 H 0.6767 1.0708 -0.0481 0.0688 1.0000 Uiso R . . . . .
H371 H 0.3198 0.9357 0.2536 0.0614 1.0000 Uiso R . . . . .
H372 H 0.4248 0.8185 0.2686 0.0614 1.0000 Uiso R . . . . .
H373 H 0.3429 0.8358 0.1959 0.0614 1.0000 Uiso R . . . . .
H1121 H 0.7799 0.6027 0.3865 0.0553 1.0000 Uiso R . . . . .
H1131 H 0.8300 0.7174 0.2617 0.0689 1.0000 Uiso R . . . . .
H1141 H 0.6862 0.8979 0.2549 0.0762 1.0000 Uiso R . . . . .
H1151 H 0.4975 0.9612 0.3717 0.0783 1.0000 Uiso R . . . . .
H1161 H 0.4509 0.8473 0.4977 0.0614 1.0000 Uiso R . . . . .
H1221 H 0.6568 0.4441 0.6641 0.0620 1.0000 Uiso R . . . . .
H1231 H 0.8336 0.3762 0.7294 0.0726 1.0000 Uiso R . . . . .
H1241 H 1.0003 0.4515 0.6910 0.0751 1.0000 Uiso R . . . . .
H1251 H 0.9938 0.5996 0.5848 0.0747 1.0000 Uiso R . . . . .
H1261 H 0.8160 0.6699 0.5186 0.0634 1.0000 Uiso R . . . . .
H1321 H 0.3221 0.6351 0.6731 0.0546 1.0000 Uiso R . . . . .
H1331 H 0.1941 0.7421 0.7952 0.0664 1.0000 Uiso R . . . . .
H1341 H 0.2552 0.8825 0.8256 0.0686 1.0000 Uiso R . . . . .
H1351 H 0.4533 0.9072 0.7413 0.0725 1.0000 Uiso R . . . . .
H1361 H 0.5907 0.7933 0.6232 0.0597 1.0000 Uiso R . . . . .
H5011 H 0.7306 0.8793 0.5736 0.1941 1.0000 Uiso R . . . . .
H5012 H 0.7525 0.9936 0.5734 0.1941 1.0000 Uiso R . . . . .
H5013 H 0.8776 0.8845 0.5503 0.1941 1.0000 Uiso R . . . . .
H5021 H 0.697 0.9798 0.4529 0.2351 1.0000 Uiso R . . . . .
H5022 H 0.823 0.8707 0.4298 0.2351 1.0000 Uiso R . . . . .
H5031 H 0.898 1.0483 0.4330 0.2245 1.0000 Uiso R . . . . .
H5032 H 0.827 1.0595 0.3555 0.2245 1.0000 Uiso R . . . . .
H5041 H 1.067 0.9087 0.3596 0.2501 1.0000 Uiso R . . . . .
H5042 H 0.967 0.8409 0.3860 0.2501 1.0000 Uiso R . . . . .
H5051 H 1.0584 0.8438 0.2349 0.2018 1.0000 Uiso R . . . . .
H5052 H 1.0028 0.9747 0.2309 0.2018 1.0000 Uiso R . . . . .
H5053 H 0.9020 0.9069 0.2573 0.2018 1.0000 Uiso R . . . . .

loop_
_atom_site_aniso_label
_atom_site_aniso_U_11
_atom_site_aniso_U_22
_atom_site_aniso_U_33
_atom_site_aniso_U_23
_atom_site_aniso_U_13
_atom_site_aniso_U_12
Hg1 0.0418(4) 0.0405(4) 0.0407(2) -0.0034(3) -0.0116(2) -0.0132(3)
Ir1 0.0372(9) 0.0319(8) 0.02217(16) 0.0006(5) -0.0073(7) -0.0165(7)
W1 0.03302(11) 0.03191(11) 0.02435(10) 0.00144(7) -0.00799(7) -0.01267(8)
Cl1 0.064(2) 0.077(3) 0.120(4) -0.017(3) -0.031(3) 0.011(2)
P1 0.0420(7) 0.0376(7) 0.0267(6) -0.0025(5) -0.0064(5) -0.0203(6)
O4 0.041(6) 0.068(7) 0.105(8) -0.021(6) -0.027(5) 0.006(5)
O5 0.042(2) 0.056(3) 0.071(3) 0.006(2) -0.022(2) -0.020(2)
O6 0.063(3) 0.031(2) 0.065(3) -0.0059(19) -0.009(2) -0.021(2)
N11 0.040(2) 0.036(2) 0.024(2) 0.0023(16) -0.0088(17) -0.0174(18)
N12 0.038(2) 0.035(2) 0.026(2) 0.0025(16) -0.0082(17) -0.0138(18)
N21 0.032(2) 0.038(2) 0.031(2) 0.0031(17) -0.0082(17) -0.0113(18)
N22 0.034(2) 0.036(2) 0.035(2) 0.0021(17) -0.0099(17) -0.0150(18)
N31 0.036(2) 0.031(2) 0.037(2) -0.0014(17) -0.0134(18) -0.0115(18)
N32 0.039(2) 0.031(2) 0.032(2) 0.0060(17) -0.0164(18) -0.0108(18)
C1 0.035(3) 0.034(3) 0.039(3) 0.002(2) -0.011(2) -0.014(2)
C2 0.046(3) 0.040(3) 0.032(3) -0.001(2) -0.008(2) -0.023(2)
C3 0.048(3) 0.049(3) 0.023(2) -0.001(2) -0.002(2) -0.025(3)
C4 0.0418(4) 0.0405(4) 0.0407(2) -0.0034(3) -0.0116(2) -0.0132(3)
C5 0.045(3) 0.044(3) 0.029(3) 0.001(2) -0.013(2) -0.014(2)
C6 0.035(3) 0.051(4) 0.035(3) 0.000(2) -0.003(2) -0.017(2)
C13 0.035(3) 0.046(3) 0.025(2) 0.005(2) -0.009(2) -0.006(2)
C14 0.044(3) 0.050(3) 0.023(2) -0.001(2) -0.008(2) -0.009(2)
C15 0.036(3) 0.038(3) 0.038(3) -0.006(2) -0.011(2) -0.006(2)
C16 0.050(4) 0.065(4) 0.047(4) 0.010(3) -0.003(3) -0.022(3)
C17 0.061(4) 0.051(3) 0.042(3) -0.010(3) -0.019(3) -0.021(3)
C23 0.037(3) 0.049(3) 0.043(3) 0.000(2) -0.013(2) -0.021(2)
C24 0.031(3) 0.042(3) 0.040(3) 0.000(2) -0.013(2) -0.008(2)
C25 0.034(3) 0.040(3) 0.031(2) -0.004(2) -0.010(2) -0.006(2)
C26 0.046(3) 0.053(4) 0.069(4) 0.005(3) -0.021(3) -0.027(3)
C27 0.049(3) 0.042(3) 0.053(4) 0.011(3) -0.023(3) -0.012(3)
C33 0.050(3) 0.028(3) 0.049(3) 0.001(2) -0.030(3) -0.009(2)
C34 0.053(3) 0.033(3) 0.049(3) -0.011(2) -0.023(3) -0.003(2)
C35 0.040(3) 0.039(3) 0.037(3) -0.012(2) -0.014(2) -0.001(2)
C36 0.079(5) 0.034(3) 0.059(4) 0.004(3) -0.036(3) -0.021(3)
C37 0.052(4) 0.052(4) 0.049(4) -0.016(3) -0.006(3) -0.011(3)
C111 0.046(3) 0.043(3) 0.036(3) 0.000(2) -0.009(2) -0.024(3)
C112 0.056(3) 0.043(3) 0.039(3) -0.001(2) -0.002(3) -0.026(3)
C113 0.065(4) 0.070(4) 0.038(3) 0.000(3) -0.006(3) -0.041(4)
C114 0.071(5) 0.069(5) 0.051(4) 0.022(3) -0.017(3) -0.032(4)
C115 0.068(5) 0.053(4) 0.075(5) 0.019(4) -0.022(4) -0.014(4)
C116 0.051(4) 0.052(4) 0.050(4) 0.012(3) -0.016(3) -0.015(3)
C121 0.045(3) 0.044(3) 0.034(3) -0.009(2) -0.008(2) -0.015(2)
C122 0.053(4) 0.061(4) 0.040(3) 0.003(3) -0.017(3) -0.023(3)
C123 0.060(4) 0.078(5) 0.043(4) 0.003(3) -0.024(3) -0.013(4)
C124 0.046(4) 0.094(6) 0.047(4) -0.015(4) -0.018(3) -0.008(4)
C125 0.044(3) 0.091(5) 0.052(4) -0.015(4) -0.009(3) -0.027(4)
C126 0.045(3) 0.061(4) 0.052(4) -0.011(3) -0.011(3) -0.022(3)
C131 0.045(3) 0.037(3) 0.036(3) -0.004(2) -0.012(2) -0.017(2)
C132 0.050(3) 0.047(3) 0.039(3) -0.006(2) -0.010(2) -0.021(3)
C133 0.062(4) 0.059(4) 0.045(4) -0.012(3) -0.002(3) -0.019(3)
C134 0.080(5) 0.053(4) 0.039(3) -0.015(3) -0.009(3) -0.013(3)
C135 0.077(5) 0.046(4) 0.059(4) -0.020(3) -0.023(4) -0.014(3)
C136 0.062(4) 0.041(3) 0.046(3) -0.008(3) -0.012(3) -0.018(3)
C501 0.154(11) 0.120(10) 0.211(17) 0.009(11) -0.086(12) -0.061(9)
C502 0.185(13) 0.159(12) 0.244(17) -0.017(13) -0.078(14) -0.045(10)
C503 0.176(13) 0.180(14) 0.205(16) 0.021(12) -0.061(12) -0.058(11)
C504 0.178(13) 0.197(14) 0.250(17) 0.006(14) -0.048(14) -0.062(11)
C505 0.120(9) 0.145(11) 0.240(18) 0.030(12) -0.079(12) -0.078(9)
B1 0.037(3) 0.038(3) 0.033(3) 0.007(2) -0.015(2) -0.017(2)

loop_
_atom_type_symbol
_atom_type_scat_dispersion_real
_atom_type_scat_dispersion_imag
_atom_type_scat_Cromer_Mann_a1
_atom_type_scat_Cromer_Mann_b1
_atom_type_scat_Cromer_Mann_a2
_atom_type_scat_Cromer_Mann_b2
_atom_type_scat_Cromer_Mann_a3
_atom_type_scat_Cromer_Mann_b3
_atom_type_scat_Cromer_Mann_a4
_atom_type_scat_Cromer_Mann_b4
_atom_type_scat_Cromer_Mann_c
_atom_type_scat_source
'C ' 0.0033 0.0016 2.3100 20.8439 1.0200 10.2075 1.5886 0.5687 0.8650 51.6512 0.2156 International_Tables_Vol_IV_Table_2.2B
'H ' 0.0000 0.0000 0.4930 10.5109 0.3229 26.1257 0.1402 3.1424 0.0408 57.7998 0.0030 International_Tables_Vol_IV_Table_2.2B
'B ' 0.0013 0.0007 2.0545 23.2185 1.3326 1.0210 1.0979 60.3498 0.7068 0.1403 -0.1932 International_Tables_Vol_IV_Table_2.2B
'Cl ' 0.1484 0.1585 11.4604 0.0104 7.1964 1.1662 6.2556 18.5194 1.6455 47.7784 -9.5574 International_Tables_Vol_IV_Table_2.2B
'Hg ' -2.3894 9.2266 20.6809 0.5450 19.0417 8.4484 21.6575 1.5729 5.9676 38.3246 12.6089 International_Tables_Vol_IV_Table_2.2B
'Ir ' -1.4442 7.9887 27.3049 1.5928 16.7296 8.8655 15.6115 0.4179 5.8338 45.0011 11.4722 International_Tables_Vol_IV_Table_2.2B
'N ' 0.0061 0.0033 12.2126 0.0057 3.1322 9.8933 2.0125 28.9975 1.1663 0.5826 -11.5290 International_Tables_Vol_IV_Table_2.2B
'O ' 0.0106 0.0060 3.0485 13.2771 2.2868 5.7011 1.5463 0.3239 0.8670 32.9089 0.2508 International_Tables_Vol_IV_Table_2.2B
'P ' 0.1023 0.0942 6.4345 1.9067 4.1791 27.1570 1.7800 0.5260 1.4908 68.1645 1.1149 International_Tables_Vol_IV_Table_2.2B
'W ' -0.8490 6.8722 29.0818 1.7203 15.4300 9.2259 14.4327 0.3217 5.1198 57.0560 9.8875 International_Tables_Vol_IV_Table_2.2B

loop_
_exptl_crystal_face_index_h
_exptl_crystal_face_index_k
_exptl_crystal_face_index_l
_exptl_crystal_face_perp_dist
0 1 0 0.060
0 -1 0 0.030
6 3 -1 0.068
-6 -3 1 0.134
-1 -1 4 0.149
1 0 1 0.101
-1 1 -4 0.151
3 3 -12 0.127
3 -1 -1 0.038
-16 5 -4 0.147

loop_
_geom_angle_atom_site_label_1
_geom_angle_site_symmetry_1
_geom_angle_atom_site_label_2
_geom_angle_site_symmetry_2
_geom_angle_atom_site_label_3
_geom_angle_site_symmetry_3
_geom_angle
_geom_angle_publ_flag
Ir1 . Hg1 . Cl1 . 178.46(16) yes
P1 2_666 Ir1 . C3 2_666 91.0(2) yes
P1 2_666 Ir1 . Hg1 . 86.78(8) yes
C3 2_666 Ir1 . Hg1 . 88.09(19) yes
P1 2_666 Ir1 . P1 . 170.71(7) yes
C3 2_666 Ir1 . P1 . 88.6(2) yes
Hg1 . Ir1 . P1 . 83.94(9) yes
P1 2_666 Ir1 . C3 . 86.99(19) yes
C3 2_666 Ir1 . C3 . 169.12(9) yes
Hg1 . Ir1 . C3 . 81.12(18) yes
P1 2_666 Ir1 . C4 . 96.1(9) yes
C3 2_666 Ir1 . C4 . 93.2(9) yes
Hg1 . Ir1 . C4 . 176.8(9) yes
P1 . Ir1 . C3 . 91.6(2) yes
P1 . Ir1 . C4 . 93.2(9) yes
C3 . Ir1 . C4 . 97.6(9) yes
N11 . W1 . N21 . 80.63(15) yes
N11 . W1 . N31 . 80.96(16) yes
N21 . W1 . N31 . 83.40(16) yes
N11 . W1 . C1 . 178.33(19) yes
N21 . W1 . C1 . 97.72(19) yes
N31 . W1 . C1 . 98.6(2) yes
N11 . W1 . C5 . 96.31(18) yes
N21 . W1 . C5 . 176.36(19) yes
N31 . W1 . C5 . 94.2(2) yes
C1 . W1 . C5 . 85.3(2) yes
N11 . W1 . C6 . 95.12(19) yes
N21 . W1 . C6 . 96.0(2) yes
N31 . W1 . C6 . 176.08(19) yes
C1 . W1 . C6 . 85.3(2) yes
C5 . W1 . C6 . 86.2(2) yes
Ir1 . P1 . C111 . 112.2(2) yes
Ir1 . P1 . C121 . 111.5(2) yes
C111 . P1 . C121 . 106.1(3) yes
Ir1 . P1 . C131 . 120.42(19) yes
C111 . P1 . C131 . 104.8(3) yes
C121 . P1 . C131 . 100.3(3) yes
W1 . N11 . N12 . 118.9(3) yes
W1 . N11 . C15 . 133.7(4) yes
N12 . N11 . C15 . 106.6(4) yes
N11 . N12 . C13 . 109.9(4) yes
N11 . N12 . B1 . 120.3(4) yes
C13 . N12 . B1 . 129.7(5) yes
W1 . N21 . N22 . 121.0(3) yes
W1 . N21 . C25 . 131.8(4) yes
N22 . N21 . C25 . 106.0(4) yes
N21 . N22 . C23 . 110.4(4) yes
N21 . N22 . B1 . 119.0(4) yes
C23 . N22 . B1 . 130.4(4) yes
W1 . N31 . N32 . 121.2(3) yes
W1 . N31 . C35 . 131.5(4) yes
N32 . N31 . C35 . 107.0(4) yes
N31 . N32 . C33 . 109.6(5) yes
N31 . N32 . B1 . 119.7(4) yes
C33 . N32 . B1 . 130.7(5) yes
W1 . C1 . C2 . 178.5(4) yes
C1 . C2 . C3 . 177.8(6) yes
Ir1 . C3 . C2 . 174.6(5) yes
Ir1 . C4 . O4 . 178(2) yes
W1 . C5 . O5 . 175.9(5) yes
W1 . C6 . O6 . 175.4(5) yes
N12 . C13 . C14 . 107.4(5) yes
N12 . C13 . C16 . 123.3(6) yes
C14 . C13 . C16 . 129.3(5) yes
C13 . C14 . C15 . 106.6(5) yes
C13 . C14 . H141 . 126.708 no
C15 . C14 . H141 . 126.707 no
C14 . C15 . N11 . 109.7(5) yes
C14 . C15 . C17 . 128.8(5) yes
N11 . C15 . C17 . 121.5(5) yes
C13 . C16 . H161 . 109.466 no
C13 . C16 . H162 . 109.467 no
H161 . C16 . H162 . 109.476 no
C13 . C16 . H163 . 109.467 no
H161 . C16 . H163 . 109.476 no
H162 . C16 . H163 . 109.476 no
C15 . C17 . H171 . 109.467 no
C15 . C17 . H172 . 109.466 no
H171 . C17 . H172 . 109.476 no
C15 . C17 . H173 . 109.467 no
H171 . C17 . H173 . 109.476 no
H172 . C17 . H173 . 109.476 no
N22 . C23 . C24 . 107.0(5) yes
N22 . C23 . C26 . 123.0(5) yes
C24 . C23 . C26 . 130.0(5) yes
C23 . C24 . C25 . 107.0(5) yes
C23 . C24 . H241 . 126.487 no
C25 . C24 . H241 . 126.487 no
C24 . C25 . N21 . 109.6(5) yes
C24 . C25 . C27 . 128.2(5) yes
N21 . C25 . C27 . 122.1(5) yes
C23 . C26 . H261 . 109.467 no
C23 . C26 . H262 . 109.467 no
H261 . C26 . H262 . 109.475 no
C23 . C26 . H263 . 109.466 no
H261 . C26 . H263 . 109.476 no
H262 . C26 . H263 . 109.476 no
C25 . C27 . H271 . 109.467 no
C25 . C27 . H272 . 109.466 no
H271 . C27 . H272 . 109.476 no
C25 . C27 . H273 . 109.467 no
H271 . C27 . H273 . 109.475 no
H272 . C27 . H273 . 109.476 no
N32 . C33 . C34 . 107.9(5) yes
N32 . C33 . C36 . 122.6(6) yes
C34 . C33 . C36 . 129.5(6) yes
C33 . C34 . C35 . 106.9(5) yes
C33 . C34 . H341 . 126.561 no
C35 . C34 . H341 . 126.562 no
C34 . C35 . N31 . 108.6(5) yes
C34 . C35 . C37 . 128.6(5) yes
N31 . C35 . C37 . 122.8(5) yes
C33 . C36 . H361 . 109.467 no
C33 . C36 . H362 . 109.466 no
H361 . C36 . H362 . 109.476 no
C33 . C36 . H363 . 109.466 no
H361 . C36 . H363 . 109.476 no
H362 . C36 . H363 . 109.476 no
C35 . C37 . H371 . 109.467 no
C35 . C37 . H372 . 109.467 no
H371 . C37 . H372 . 109.476 no
C35 . C37 . H373 . 109.467 no
H371 . C37 . H373 . 109.476 no
H372 . C37 . H373 . 109.476 no
P1 . C111 . C112 . 118.5(5) yes
P1 . C111 . C116 . 122.1(5) yes
C112 . C111 . C116 . 119.0(6) yes
C111 . C112 . C113 . 121.3(6) yes
C111 . C112 . H1121 . 119.354 no
C113 . C112 . H1121 . 119.354 no
C112 . C113 . C114 . 118.7(7) yes
C112 . C113 . H1131 . 120.659 no
C114 . C113 . H1131 . 120.658 no
C113 . C114 . C115 . 120.3(6) yes
C113 . C114 . H1141 . 119.853 no
C115 . C114 . H1141 . 119.852 no
C114 . C115 . C116 . 120.6(7) yes
C114 . C115 . H1151 . 119.713 no
C116 . C115 . H1151 . 119.712 no
C115 . C116 . C111 . 120.1(7) yes
C115 . C116 . H1161 . 119.945 no
C111 . C116 . H1161 . 119.944 no
P1 . C121 . C122 . 119.0(5) yes
P1 . C121 . C126 . 121.6(5) yes
C122 . C121 . C126 . 119.1(6) yes
C121 . C122 . C123 . 119.9(7) yes
C121 . C122 . H1221 . 120.026 no
C123 . C122 . H1221 . 120.025 no
C122 . C123 . C124 . 121.1(7) yes
C122 . C123 . H1231 . 119.461 no
C124 . C123 . H1231 . 119.459 no
C123 . C124 . C125 . 120.3(6) yes
C123 . C124 . H1241 . 119.862 no
C125 . C124 . H1241 . 119.862 no
C124 . C125 . C126 . 119.2(7) yes
C124 . C125 . H1251 . 120.397 no
C126 . C125 . H1251 . 120.397 no
C121 . C126 . C125 . 120.4(7) yes
C121 . C126 . H1261 . 119.814 no
C125 . C126 . H1261 . 119.813 no
P1 . C131 . C132 . 124.0(4) yes
P1 . C131 . C136 . 117.1(4) yes
C132 . C131 . C136 . 118.7(5) yes
C131 . C132 . C133 . 121.1(6) yes
C131 . C132 . H1321 . 119.463 no
C133 . C132 . H1321 . 119.463 no
C132 . C133 . C134 . 119.9(7) yes
C132 . C133 . H1331 . 120.034 no
C134 . C133 . H1331 . 120.034 no
C133 . C134 . C135 . 120.3(6) yes
C133 . C134 . H1341 . 119.859 no
C135 . C134 . H1341 . 119.861 no
C134 . C135 . C136 . 120.4(6) yes
C134 . C135 . H1351 . 119.792 no
C136 . C135 . H1351 . 119.792 no
C131 . C136 . C135 . 119.4(6) yes
C131 . C136 . H1361 . 120.278 no
C135 . C136 . H1361 . 120.279 no
C502 . C501 . H5011 . 109.468 no
C502 . C501 . H5012 . 109.450 no
H5011 . C501 . H5012 . 109.477 no
C502 . C501 . H5013 . 109.482 no
H5011 . C501 . H5013 . 109.475 no
H5012 . C501 . H5013 . 109.476 no
C501 . C502 . C503 . 118.5(15) yes
C501 . C502 . H5021 . 107.176 no
C503 . C502 . H5021 . 107.169 no
C501 . C502 . H5022 . 107.144 no
C503 . C502 . H5022 . 107.159 no
H5021 . C502 . H5022 . 109.467 no
C502 . C503 . C504 . 93.4(13) yes
C502 . C503 . H5031 . 113.333 no
C504 . C503 . H5031 . 113.325 no
C502 . C503 . H5032 . 113.321 no
C504 . C503 . H5032 . 113.329 no
H5031 . C503 . H5032 . 109.467 no
C503 . C504 . C505 . 109.9(15) yes
C503 . C504 . H5041 . 109.378 no
C505 . C504 . H5041 . 109.380 no
C503 . C504 . H5042 . 109.362 no
C505 . C504 . H5042 . 109.362 no
H5041 . C504 . H5042 . 109.466 no
C504 . C505 . H5051 . 109.467 no
C504 . C505 . H5052 . 109.457 no
H5051 . C505 . H5052 . 109.476 no
C504 . C505 . H5053 . 109.476 no
H5051 . C505 . H5053 . 109.476 no
H5052 . C505 . H5053 . 109.476 no
N12 . B1 . N22 . 108.3(4) yes
N12 . B1 . N32 . 108.9(4) yes
N22 . B1 . N32 . 109.1(4) yes
N12 . B1 . H1 . 110.505 no
N22 . B1 . H1 . 110.231 no
N32 . B1 . H1 . 109.734 no

loop_
_geom_bond_atom_site_label_1
_geom_bond_site_symmetry_1
_geom_bond_atom_site_label_2
_geom_bond_site_symmetry_2
_geom_bond_distance
_geom_bond_publ_flag
Hg1 . Ir1 . 2.5905(16) yes
Hg1 . Cl1 . 2.367(4) yes
Ir1 . P1 2_666 2.395(3) yes
Ir1 . C3 2_666 2.024(6) yes
Ir1 . P1 . 2.356(3) yes
Ir1 . C3 . 2.047(6) yes
Ir1 . C4 . 1.945(19) yes
W1 . N11 . 2.275(4) yes
W1 . N21 . 2.213(4) yes
W1 . N31 . 2.216(4) yes
W1 . C1 . 1.838(5) yes
W1 . C5 . 1.990(6) yes
W1 . C6 . 2.005(6) yes
P1 . C111 . 1.819(6) yes
P1 . C121 . 1.834(6) yes
P1 . C131 . 1.827(6) yes
O4 . C4 . 1.156(18) yes
O5 . C5 . 1.148(7) yes
O6 . C6 . 1.144(7) yes
N11 . N12 . 1.376(6) yes
N11 . C15 . 1.353(7) yes
N12 . C13 . 1.365(6) yes
N12 . B1 . 1.546(7) yes
N21 . N22 . 1.374(6) yes
N21 . C25 . 1.352(7) yes
N22 . C23 . 1.357(7) yes
N22 . B1 . 1.546(7) yes
N31 . N32 . 1.375(6) yes
N31 . C35 . 1.347(7) yes
N32 . C33 . 1.355(7) yes
N32 . B1 . 1.535(8) yes
C1 . C2 . 1.375(8) yes
C2 . C3 . 1.209(7) yes
C13 . C14 . 1.382(8) yes
C13 . C16 . 1.492(8) yes
C14 . C15 . 1.393(8) yes
C14 . H141 . 1.000 no
C15 . C17 . 1.487(8) yes
C16 . H161 . 1.000 no
C16 . H162 . 1.000 no
C16 . H163 . 1.000 no
C17 . H171 . 1.000 no
C17 . H172 . 1.000 no
C17 . H173 . 1.000 no
C23 . C24 . 1.374(8) yes
C23 . C26 . 1.492(8) yes
C24 . C25 . 1.386(8) yes
C24 . H241 . 1.000 no
C25 . C27 . 1.497(8) yes
C26 . H261 . 1.000 no
C26 . H262 . 1.000 no
C26 . H263 . 1.000 no
C27 . H271 . 1.000 no
C27 . H272 . 1.000 no
C27 . H273 . 1.000 no
C33 . C34 . 1.362(9) yes
C33 . C36 . 1.473(9) yes
C34 . C35 . 1.405(9) yes
C34 . H341 . 1.000 no
C35 . C37 . 1.488(9) yes
C36 . H361 . 1.000 no
C36 . H362 . 1.000 no
C36 . H363 . 1.000 no
C37 . H371 . 1.000 no
C37 . H372 . 1.000 no
C37 . H373 . 1.000 no
C111 . C112 . 1.398(8) yes
C111 . C116 . 1.372(9) yes
C112 . C113 . 1.381(9) yes
C112 . H1121 . 1.000 no
C113 . C114 . 1.386(11) yes
C113 . H1131 . 1.000 no
C114 . C115 . 1.378(11) yes
C114 . H1141 . 1.000 no
C115 . C116 . 1.383(10) yes
C115 . H1151 . 1.000 no
C116 . H1161 . 1.000 no
C121 . C122 . 1.389(9) yes
C121 . C126 . 1.395(8) yes
C122 . C123 . 1.378(9) yes
C122 . H1221 . 1.000 no
C123 . C124 . 1.357(11) yes
C123 . H1231 . 1.000 no
C124 . C125 . 1.395(12) yes
C124 . H1241 . 1.000 no
C125 . C126 . 1.387(10) yes
C125 . H1251 . 1.000 no
C126 . H1261 . 1.000 no
C131 . C132 . 1.388(8) yes
C131 . C136 . 1.407(8) yes
C132 . C133 . 1.378(9) yes
C132 . H1321 . 1.000 no
C133 . C134 . 1.376(10) yes
C133 . H1331 . 1.000 no
C134 . C135 . 1.378(11) yes
C134 . H1341 . 1.000 no
C135 . C136 . 1.391(9) yes
C135 . H1351 . 1.000 no
C136 . H1361 . 1.000 no
C501 . C502 . 1.388(19) yes
C501 . H5011 . 1.000 no
C501 . H5012 . 1.000 no
C501 . H5013 . 1.000 no
C502 . C503 . 1.52(2) yes
C502 . H5021 . 1.000 no
C502 . H5022 . 1.000 no
C503 . C504 . 1.57(2) yes
C503 . H5031 . 1.000 no
C503 . H5032 . 1.000 no
C504 . C505 . 1.46(2) yes
C504 . H5041 . 1.000 no
C504 . H5042 . 1.000 no
C505 . H5051 . 1.000 no
C505 . H5052 . 1.000 no
C505 . H5053 . 1.000 no
B1 . H1 . 1.000 no

loop_
_geom_contact_atom_site_label_1
_geom_contact_atom_site_label_2
_geom_contact_distance
_geom_contact_site_symmetry_1
_geom_contact_site_symmetry_2
_geom_contact_publ_flag
Cl1 C501 3.27(2) . 1_455 no
Cl1 C504 3.35(2) . 1_455 no
Cl1 C503 3.44(3) . 2_676 no
O5 O6 3.317(8) . 2_665 no
O6 C26 3.251(7) . 2_765 no
O6 C24 3.261(7) . 2_765 no
O6 C17 3.33(1) . 2_665 no
O6 C23 3.358(6) . 2_765 no
C6 C24 3.561(7) . 2_765 no
C13 C34 3.569(7) . 2_675 no
C115 C502 3.59(3) . . no
C125 C125 3.59(2) . 2_766 no

loop_
_geom_torsion_atom_site_label_1
_geom_torsion_atom_site_label_2
_geom_torsion_atom_site_label_3
_geom_torsion_atom_site_label_4
_geom_torsion_site_symmetry_1
_geom_torsion_site_symmetry_2
_geom_torsion_site_symmetry_3
_geom_torsion_site_symmetry_4
_geom_torsion
_geom_torsion_publ_flag
Hg1 Ir1 P1 C111 . . . . -79.5(2) no
Hg1 Ir1 P1 C121 . . . . 161.5(2) no
Hg1 Ir1 P1 C131 . . . . 44.5(2) no
Ir1 P1 C111 C112 . . . . -65.6(7) no
Ir1 P1 C111 C116 . . . . 107.1(7) no
Ir1 P1 C121 C122 . . . . -49.1(6) no
Ir1 P1 C121 C126 . . . . 137.1(5) no
Ir1 P1 C131 C132 . . . . 5.7(6) no
Ir1 P1 C131 C136 . . . . -179.0(4) no
W1 N11 N12 C13 . . . . 170.9(3) no
W1 N11 N12 B1 . . . . -12.6(5) no
W1 N11 C15 C14 . . . . -168.9(3) no
W1 N11 C15 C17 . . . . 11.3(7) no
W1 N21 N22 C23 . . . . 167.9(4) no
W1 N21 N22 B1 . . . . -16.6(6) no
W1 N21 C25 C24 . . . . -166.3(4) no
W1 N21 C25 C27 . . . . 15.2(8) no
W1 N31 N32 C33 . . . . 172.9(4) no
W1 N31 N32 B1 . . . . -9.2(7) no
W1 N31 C35 C34 . . . . -171.5(5) no
W1 N31 C35 C37 . . . . 7(1) no
P1 C111 C112 C113 . . . . 175.6(7) no
P1 C111 C116 C115 . . . . -174.4(8) no
P1 C121 C122 C123 . . . . -174.0(5) no
P1 C121 C126 C125 . . . . 174.0(6) no
P1 C131 C132 C133 . . . . 176.8(5) no
P1 C131 C136 C135 . . . . -179.1(5) no
N11 W1 N21 N22 . . . . 51.7(4) no
N11 W1 N21 C25 . . . . -142.8(5) no
N11 W1 N31 N32 . . . . -37.7(4) no
N11 W1 N31 C35 . . . . 134.5(6) no
N11 N12 C13 C14 . . . . -0.0(5) no
N11 N12 C13 C16 . . . . -179.1(5) no
N11 N12 B1 N22 . . . . 67.2(5) no
N11 N12 B1 N32 . . . . -51.4(5) no
N11 C15 C14 C13 . . . . 0.1(6) no
N12 N11 W1 N21 . . . . -36.0(3) no
N12 N11 W1 N31 . . . . 48.8(3) no
N12 N11 W1 C5 . . . . 142.1(3) no
N12 N11 W1 C6 . . . . -131.2(3) no
N12 N11 C15 C14 . . . . -0.1(5) no
N12 N11 C15 C17 . . . . -179.9(4) no
N12 C13 C14 C15 . . . . -0.1(6) no
N12 B1 N22 N21 . . . . -50.0(6) no
N12 B1 N22 C23 . . . . 124.6(6) no
N12 B1 N32 N31 . . . . 65.4(6) no
N12 B1 N32 C33 . . . . -117.3(7) no
N21 W1 N11 C15 . . . . 131.8(4) no
N21 W1 N31 N32 . . . . 43.9(4) no
N21 W1 N31 C35 . . . . -144.0(6) no
N21 N22 C23 C24 . . . . 0.7(6) no
N21 N22 C23 C26 . . . . -179.4(6) no
N21 N22 B1 N32 . . . . 68.5(7) no
N21 C25 C24 C23 . . . . -0.4(6) no
N22 N21 W1 N31 . . . . -30.2(4) no
N22 N21 W1 C1 . . . . -128.0(4) no
N22 N21 W1 C6 . . . . 146.0(4) no
N22 N21 C25 C24 . . . . 0.8(6) no
N22 N21 C25 C27 . . . . -177.7(5) no
N22 C23 C24 C25 . . . . -0.2(7) no
N22 B1 N12 C13 . . . . -117.0(5) no
N22 B1 N32 N31 . . . . -52.8(8) no
N22 B1 N32 C33 . . . . 124.6(7) no
N31 W1 N11 C15 . . . . -143.5(4) no
N31 W1 N21 C25 . . . . 135.3(5) no
N31 N32 C33 C34 . . . . 0.1(8) no
N31 N32 C33 C36 . . . . -179.6(7) no
N31 C35 C34 C33 . . . . -1.4(8) no
N32 N31 W1 C1 . . . . 140.7(4) no
N32 N31 W1 C5 . . . . -133.4(4) no
N32 N31 C35 C34 . . . . 1.5(7) no
N32 N31 C35 C37 . . . . -179.7(7) no
N32 C33 C34 C35 . . . . 0.8(8) no
N32 B1 N12 C13 . . . . 124.4(5) no
N32 B1 N22 C23 . . . . -117.0(6) no
C1 W1 N21 C25 . . . . 37.5(5) no
C1 W1 N31 C35 . . . . -47.1(6) no
C3 Ir1 P1 C111 . . . . 1.4(3) no
C3 Ir1 P1 C121 . . . . -117.6(3) no
C3 Ir1 P1 C131 . . . . 125.4(3) no
C3 Ir1 P1 C111 . . 2_666 2_666 174.7(2) no
C3 Ir1 P1 C121 . . 2_666 2_666 -61.3(3) no
C3 Ir1 P1 C131 . . 2_666 2_666 57.4(3) no
C5 W1 N11 C15 . . . . -50.2(4) no
C5 W1 N31 C35 . . . . 38.8(6) no
C6 W1 N11 C15 . . . . 36.5(4) no
C6 W1 N21 C25 . . . . -48.5(5) no
C13 N12 N11 C15 . . . . 0.1(5) no
C13 C14 C15 C17 . . . . 179.8(5) no
C14 C13 N12 B1 . . . . -176.2(4) no
C15 N11 N12 B1 . . . . 176.6(4) no
C15 C14 C13 C16 . . . . 178.9(5) no
C16 C13 N12 B1 . . . . 4.8(8) no
C23 N22 N21 C25 . . . . -0.9(6) no
C23 C24 C25 C27 . . . . 178.0(5) no
C24 C23 N22 B1 . . . . -174.2(5) no
C25 N21 N22 B1 . . . . 174.6(4) no
C25 C24 C23 C26 . . . . 179.9(6) no
C26 C23 N22 B1 . . . . 6(1) no
C33 N32 N31 C35 . . . . -1.0(7) no
C33 C34 C35 C37 . . . . 179.9(8) no
C34 C33 N32 B1 . . . . -177.5(6) no
C35 N31 N32 B1 . . . . 176.9(6) no
C35 C34 C33 C36 . . . . -179.5(8) no
C36 C33 N32 B1 . . . . 3(1) no
C111 P1 C121 C122 . . . . -171.6(5) no
C111 P1 C121 C126 . . . . 14.5(6) no
C111 P1 C131 C132 . . . . 133.3(5) no
C111 P1 C131 C136 . . . . -51.4(6) no
C111 C112 C113 C114 . . . . -2(1) no
C111 C116 C115 C114 . . . . 0(2) no
C112 C111 P1 C121 . . . . 56.5(7) no
C112 C111 P1 C131 . . . . 162.1(6) no
C112 C111 C116 C115 . . . . -2(1) no
C112 C113 C114 C115 . . . . 0(2) no
C113 C112 C111 C116 . . . . 3(1) no
C113 C114 C115 C116 . . . . 1(2) no
C116 C111 P1 C121 . . . . -130.8(7) no
C116 C111 P1 C131 . . . . -25.2(8) no
C121 P1 C131 C132 . . . . -116.8(6) no
C121 P1 C131 C136 . . . . 58.4(5) no
C121 C122 C123 C124 . . . . -0(1) no
C121 C126 C125 C124 . . . . -0(1) no
C122 C121 P1 C131 . . . . 79.6(6) no
C122 C121 C126 C125 . . . . 0(1) no
C122 C123 C124 C125 . . . . 0(1) no
C123 C122 C121 C126 . . . . -0(1) no
C123 C124 C125 C126 . . . . -0(1) no
C126 C121 P1 C131 . . . . -94.3(6) no
C131 C132 C133 C134 . . . . 2(1) no
C131 C136 C135 C134 . . . . 2(1) no
C132 C131 C136 C135 . . . . -3.5(9) no
C132 C133 C134 C135 . . . . -3(1) no
C133 C132 C131 C136 . . . . 1.5(9) no
C133 C134 C135 C136 . . . . 1(1) no
C501 C502 C503 C504 . . . . 103(2) no
C502 C503 C504 C505 . . . . 111(2) no
